data_4313724
loop_
_publ_author_name
'Nadezhda A. Bokach'
'Vadim Yu. Kukushkin'
'Matti Haukka'
'Jo\~ao J. R. Fra\'usto da Silva'
'Armando J. L. Pombeiro'

_publ_section_title
;
 Pop-the-Cork Strategy in Synthetic Utilization of Imines: Stabilization
 by Complexation and Activation via Liberation of the Ligated Species
;
_journal_name_full 'Inorganic Chemistry'
_journal_page_first 3602
_journal_page_last 3608
_journal_paper_doi 10.1021/ic034086j
_journal_volume 42
_journal_year 2003
_chemical_formula_sum 'C12 H24 Cl4 N4 O2 Pt'
_chemical_formula_weight 593.24
_chemical_name_common trans-[PtCl4{Z-NH=C(Et)NHC(Et)=O}2]
_space_group_IT_number 88
_symmetry_cell_setting tetragonal
_symmetry_space_group_name_Hall '-I 4ad'
_symmetry_space_group_name_H-M 'I 41/a :2'
_atom_sites_solution_hydrogens geom
_atom_sites_solution_primary direct
_atom_sites_solution_secondary difmap
_audit_creation_method SHELXL-97
_cell_angle_alpha 90.00
_cell_angle_beta 90.00
_cell_angle_gamma 90.00
_cell_formula_units_Z 16
_cell_length_a 21.2748(2)
_cell_length_b 21.2748(2)
_cell_length_c 17.5715(2)
_cell_measurement_temperature 150(2)
_cell_volume 7953.16(14)
_computing_cell_refinement 'Denzo/Scalepack (Otwinowski & Minor, 1997)'
_computing_data_collection 'Collect (Nonius BV, 1997-2000)'
_computing_data_reduction 'Denzo/Scalepack (Otwinowski & Minor, 1997)'
_computing_molecular_graphics 'XP in SHELXTL v.6.12 (Bruker AXS, 2001)'
_computing_publication_material 'SHELXL-97 (Sheldrick, 1997)'
_computing_structure_refinement 'SHELXL-97 (Sheldrick, 1997)'
_computing_structure_solution 'SHELXS-97 (Sheldrick, 1990)'
_diffrn_ambient_temperature 150(2)
_diffrn_detector_area_resol_mean 9
_diffrn_measured_fraction_theta_full 0.999
_diffrn_measured_fraction_theta_max 0.999
_diffrn_measurement_device '95mm CCD camera on \k-goniostat'
_diffrn_measurement_device_type KappaCCD
_diffrn_measurement_method CCD
_diffrn_radiation_monochromator 'horizonally mounted graphite crystal'
_diffrn_radiation_source 'fine-focus sealed tube'
_diffrn_radiation_type MoK\a
_diffrn_radiation_wavelength 0.71073
_diffrn_reflns_av_R_equivalents 0.0539
_diffrn_reflns_av_sigmaI/netI 0.0228
_diffrn_reflns_limit_h_max 25
_diffrn_reflns_limit_h_min -25
_diffrn_reflns_limit_k_max 25
_diffrn_reflns_limit_k_min -25
_diffrn_reflns_limit_l_max 21
_diffrn_reflns_limit_l_min -21
_diffrn_reflns_number 41071
_diffrn_reflns_theta_full 25.24
_diffrn_reflns_theta_max 25.24
_diffrn_reflns_theta_min 2.43
_exptl_absorpt_coefficient_mu 7.606
_exptl_absorpt_correction_T_max 0.17024
_exptl_absorpt_correction_T_min 0.11160
_exptl_absorpt_correction_type multi-scan
_exptl_absorpt_process_details 'Xprep in Shelxtl v. 5.1 (Bruker AXS, 1998)'
_exptl_crystal_colour yellow
_exptl_crystal_density_diffrn 1.982
_exptl_crystal_density_method 'not measured'
_exptl_crystal_description block
_exptl_crystal_F_000 4576
_exptl_crystal_size_max 0.30
_exptl_crystal_size_mid 0.25
_exptl_crystal_size_min 0.15
_refine_diff_density_max 0.969
_refine_diff_density_min -1.304
_refine_diff_density_rms 0.111
_refine_ls_extinction_method none
_refine_ls_goodness_of_fit_ref 1.073
_refine_ls_hydrogen_treatment constr
_refine_ls_matrix_type full
_refine_ls_number_parameters 223
_refine_ls_number_reflns 3591
_refine_ls_number_restraints 0
_refine_ls_restrained_S_all 1.073
_refine_ls_R_factor_all 0.0268
_refine_ls_R_factor_gt 0.0216
_refine_ls_shift/su_max 0.002
_refine_ls_shift/su_mean 0.000
_refine_ls_structure_factor_coef Fsqd
_refine_ls_weighting_details 'calc w=1/[\s^2^(Fo^2^)+(0.0238P)^2^+29.4693P] where P=(Fo^2^+2Fc^2^)/3'
_refine_ls_weighting_scheme calc
_refine_ls_wR_factor_gt 0.0512
_refine_ls_wR_factor_ref 0.0540
_reflns_number_gt 3215
_reflns_number_total 3591
_reflns_threshold_expression >2sigma(I)
_cod_data_source_file ic034086jsi20030127_044815_3.cif
_cod_data_source_block structure_10
_cod_depositor_comments
;
The following automatic conversions were performed:

'_symmetry_cell_setting' value 'Tetragonal' changed to 'tetragonal'
according to the built-in table from CIF Core dictionary named
'cif_core.dic' version 2.4.1 from 2010-06-29.

Automatic conversion script
Id: cif_fix_values 1646 2011-03-28 12:23:43Z adriana 

The following automatic conversions were performed:

data name '_atom_site_symetry_multiplicity' was replaced with
'_atom_site_symmetry_multiplicity' as specified in the replacement
file 'data/replacement-values/replacement_tags.lst'.

Automatic conversion script
Id: cif_correct_tags 9268 2022-04-12 08:56:07Z antanas 
;
_cod_original_sg_symbol_H-M 'I 41/a'
_cod_database_code 4313724

loop_
_symmetry_equiv_pos_as_xyz
'x, y, z'
'-x+1/2, -y, z+1/2'
'-y+3/4, x+1/4, z+1/4'
'y+3/4, -x+3/4, z+3/4'
'x+1/2, y+1/2, z+1/2'
'-x+1, -y+1/2, z+1'
'-y+5/4, x+3/4, z+3/4'
'y+5/4, -x+5/4, z+5/4'
'-x, -y, -z'
'x-1/2, y, -z-1/2'
'y-3/4, -x-1/4, -z-1/4'
'-y-3/4, x-3/4, -z-3/4'
'-x+1/2, -y+1/2, -z+1/2'
'x, y+1/2, -z'
'y-1/4, -x+1/4, -z+1/4'
'-y-1/4, x-1/4, -z-1/4'

loop_
_atom_site_label
_atom_site_type_symbol
_atom_site_fract_x
_atom_site_fract_y
_atom_site_fract_z
_atom_site_U_iso_or_equiv
_atom_site_adp_type
_atom_site_occupancy
_atom_site_symmetry_multiplicity
_atom_site_calc_flag
_atom_site_refinement_flags
_atom_site_disorder_assembly
_atom_site_disorder_group
C1 C 0.59766(17) 0.01599(18) 0.3668(2) 0.0260(8) Uani 1 1 d . . .
C2 C 0.65951(18) -0.00533(19) 0.3973(2) 0.0289(9) Uani 1 1 d . . .
H2A H 0.6841 0.0318 0.4135 0.035 Uiso 1 1 calc R . .
H2B H 0.6832 -0.0266 0.3562 0.035 Uiso 1 1 calc R . .
C3 C 0.6528(2) -0.0501(2) 0.4645(3) 0.0424(11) Uani 1 1 d . . .
H3A H 0.6314 -0.0286 0.5064 0.064 Uiso 1 1 calc R . .
H3B H 0.6946 -0.0637 0.4813 0.064 Uiso 1 1 calc R . .
H3C H 0.6282 -0.0869 0.4489 0.064 Uiso 1 1 calc R . .
C4 C 0.57547(19) 0.09460(18) 0.4698(2) 0.0278(9) Uani 1 1 d . . .
C5 C 0.5236(2) 0.1398(2) 0.4901(2) 0.0365(10) Uani 1 1 d . . .
H5A H 0.5307 0.1800 0.4629 0.044 Uiso 1 1 calc R . .
H5B H 0.4830 0.1223 0.4724 0.044 Uiso 1 1 calc R . .
C7 C 0.39503(17) 0.00324(17) 0.1178(2) 0.0229(8) Uani 1 1 d . A .
C6 C 0.5194(2) 0.1527(2) 0.5740(3) 0.0459(12) Uani 1 1 d . . .
H6A H 0.5092 0.1137 0.6010 0.069 Uiso 1 1 calc R . .
H6B H 0.4865 0.1839 0.5835 0.069 Uiso 1 1 calc R . .
H6C H 0.5598 0.1688 0.5923 0.069 Uiso 1 1 calc R . .
C8 C 0.33058(18) 0.0236(2) 0.0934(2) 0.0284(9) Uani 1 1 d . . .
H8A H 0.3138 0.0534 0.1316 0.034 Uiso 1 1 calc R . .
H8B H 0.3026 -0.0136 0.0927 0.034 Uiso 1 1 calc R . .
C9 C 0.3288(2) 0.0547(2) 0.0155(2) 0.0373(10) Uani 1 1 d . . .
H9A H 0.3550 0.0925 0.0161 0.056 Uiso 1 1 calc R . .
H9B H 0.2854 0.0662 0.0030 0.056 Uiso 1 1 calc R . .
H9C H 0.3449 0.0253 -0.0229 0.056 Uiso 1 1 calc R . .
C10 C 0.4033(2) -0.08617(19) 0.0266(2) 0.0307(9) Uani 1 1 d . A .
C11 C 0.4500(3) -0.1319(3) -0.0041(3) 0.0576(15) Uani 1 1 d . . .
C12A C 0.5136(4) -0.1237(5) 0.0031(6) 0.040(3) Uani 0.511(14) 1 d P A 1
H12A H 0.5243 -0.1180 0.0569 0.060 Uiso 0.511(14) 1 calc PR A 1
H12B H 0.5266 -0.0865 -0.0257 0.060 Uiso 0.511(14) 1 calc PR A 1
H12C H 0.5355 -0.1608 -0.0167 0.060 Uiso 0.511(14) 1 calc PR A 1
H11A H 0.4398 -0.1737 0.0174 0.050 Uiso 0.51 1 d P A 1
H11B H 0.4413 -0.1357 -0.0604 0.050 Uiso 0.51 1 d P A 1
C12B C 0.4942(6) -0.1657(6) 0.0425(7) 0.060(4) Uani 0.489(14) 1 d P A 2
H12D H 0.5184 -0.1947 0.0107 0.089 Uiso 0.489(14) 1 calc PR A 2
H12E H 0.4714 -0.1895 0.0815 0.089 Uiso 0.489(14) 1 calc PR A 2
H12F H 0.5228 -0.1358 0.0671 0.089 Uiso 0.489(14) 1 calc PR A 2
H11C H 0.4253 -0.1644 -0.0332 0.050 Uiso 0.49 1 d P A 2
H11D H 0.4750 -0.1094 -0.0435 0.050 Uiso 0.49 1 d P A 2
N1 N 0.57541(14) -0.00749(15) 0.30462(17) 0.0245(7) Uani 1 1 d . . .
H1 H 0.5987 -0.0382 0.2863 0.029 Uiso 1 1 calc R . .
N2 N 0.56281(15) 0.05988(17) 0.40505(19) 0.0325(8) Uani 1 1 d . . .
H2 H 0.5257 0.0673 0.3848 0.039 Uiso 1 1 calc R . .
N3 N 0.42149(14) 0.02928(14) 0.17591(17) 0.0232(7) Uani 1 1 d . . .
H3 H 0.4013 0.0630 0.1914 0.028 Uiso 1 1 calc R . .
N4 N 0.42705(15) -0.04222(15) 0.07845(17) 0.0266(7) Uani 1 1 d . . .
H4 H 0.4678 -0.0440 0.0869 0.032 Uiso 1 1 calc R A .
O1 O 0.62436(14) 0.08951(13) 0.50459(15) 0.0315(6) Uani 1 1 d . . .
O2 O 0.34851(14) -0.08735(13) 0.00927(17) 0.0365(7) Uani 1 1 d . . .
Cl1 Cl 0.56479(4) 0.00214(5) 0.13549(5) 0.0310(2) Uani 1 1 d . . .
Cl2 Cl 0.51848(5) 0.11796(5) 0.24380(6) 0.0329(2) Uani 1 1 d . . .
Cl3 Cl 0.43122(4) 0.01827(5) 0.34397(5) 0.0306(2) Uani 1 1 d . . .
Cl4 Cl 0.48028(5) -0.09641(5) 0.23499(6) 0.0310(2) Uani 1 1 d . . .
Pt1 Pt 0.498738(6) 0.010726(7) 0.239965(8) 0.02139(7) Uani 1 1 d . . .

loop_
_atom_site_aniso_label
_atom_site_aniso_U_11
_atom_site_aniso_U_22
_atom_site_aniso_U_33
_atom_site_aniso_U_23
_atom_site_aniso_U_13
_atom_site_aniso_U_12
C1 0.023(2) 0.030(2) 0.025(2) -0.0043(17) 0.0021(16) -0.0025(16)
C2 0.025(2) 0.036(2) 0.026(2) -0.0071(18) -0.0037(17) 0.0043(17)
C3 0.050(3) 0.037(3) 0.040(3) 0.000(2) -0.002(2) 0.011(2)
C4 0.032(2) 0.028(2) 0.024(2) -0.0028(17) -0.0021(18) -0.0060(17)
C5 0.034(2) 0.037(2) 0.038(2) -0.013(2) -0.0003(19) 0.0032(19)
C7 0.0222(19) 0.026(2) 0.0199(18) 0.0014(16) 0.0008(15) -0.0008(16)
C6 0.049(3) 0.053(3) 0.036(3) -0.006(2) 0.005(2) 0.006(2)
C8 0.024(2) 0.037(2) 0.0238(19) -0.0065(18) -0.0012(16) 0.0049(17)
C9 0.043(3) 0.040(2) 0.029(2) 0.0031(19) -0.001(2) 0.012(2)
C10 0.040(3) 0.025(2) 0.027(2) 0.0000(17) -0.0039(19) 0.0014(18)
C11 0.059(4) 0.055(3) 0.059(3) -0.026(3) -0.015(3) 0.019(3)
C12A 0.035(5) 0.035(6) 0.049(6) -0.014(5) 0.009(4) 0.009(4)
C12B 0.061(8) 0.061(9) 0.058(7) -0.009(6) -0.011(6) 0.020(6)
N1 0.0204(16) 0.0302(17) 0.0230(16) -0.0066(14) 0.0029(13) 0.0014(13)
N2 0.0243(17) 0.045(2) 0.0286(18) -0.0150(16) -0.0064(15) 0.0073(15)
N3 0.0209(16) 0.0243(16) 0.0244(16) -0.0025(13) 0.0022(13) -0.0005(13)
N4 0.0222(16) 0.0328(18) 0.0249(17) -0.0080(14) -0.0046(14) 0.0019(14)
O1 0.0326(16) 0.0326(15) 0.0292(15) -0.0040(12) -0.0064(12) -0.0005(13)
O2 0.0376(18) 0.0304(16) 0.0414(17) -0.0054(13) -0.0127(14) -0.0060(13)
Cl1 0.0242(5) 0.0457(6) 0.0230(5) -0.0054(4) 0.0046(4) -0.0018(4)
Cl2 0.0317(5) 0.0267(5) 0.0402(6) -0.0047(4) -0.0031(4) -0.0027(4)
Cl3 0.0237(5) 0.0458(6) 0.0224(5) -0.0065(4) 0.0036(4) -0.0021(4)
Cl4 0.0334(5) 0.0269(5) 0.0327(5) -0.0024(4) -0.0032(4) -0.0033(4)
Pt1 0.01849(9) 0.02639(10) 0.01928(9) -0.00501(6) 0.00004(6) -0.00106(6)

loop_
_atom_type_symbol
_atom_type_description
_atom_type_scat_dispersion_real
_atom_type_scat_dispersion_imag
_atom_type_scat_source
C C 0.0033 0.0016 'International Tables Vol C Tables 4.2.6.8 and 6.1.1.4'
H H 0.0000 0.0000 'International Tables Vol C Tables 4.2.6.8 and 6.1.1.4'
N N 0.0061 0.0033 'International Tables Vol C Tables 4.2.6.8 and 6.1.1.4'
O O 0.0106 0.0060 'International Tables Vol C Tables 4.2.6.8 and 6.1.1.4'
Cl Cl 0.1484 0.1585 'International Tables Vol C Tables 4.2.6.8 and 6.1.1.4'
Pt Pt -1.7033 8.3905 'International Tables Vol C Tables 4.2.6.8 and 6.1.1.4'

loop_
_geom_angle_atom_site_label_1
_geom_angle_atom_site_label_2
_geom_angle_atom_site_label_3
_geom_angle
_geom_angle_site_symmetry_1
_geom_angle_site_symmetry_3
_geom_angle_publ_flag
N1 C1 N2 118.7(3) . . ?
N1 C1 C2 120.6(3) . . ?
N2 C1 C2 120.6(3) . . ?
C1 C2 C3 112.7(3) . . ?
C1 C2 H2A 109.1 . . ?
C3 C2 H2A 109.1 . . ?
C1 C2 H2B 109.1 . . ?
C3 C2 H2B 109.1 . . ?
H2A C2 H2B 107.8 . . ?
C2 C3 H3A 109.5 . . ?
C2 C3 H3B 109.5 . . ?
H3A C3 H3B 109.5 . . ?
C2 C3 H3C 109.5 . . ?
H3A C3 H3C 109.5 . . ?
H3B C3 H3C 109.5 . . ?
O1 C4 N2 122.3(4) . . ?
O1 C4 C5 124.5(4) . . ?
N2 C4 C5 113.2(3) . . ?
C6 C5 C4 113.1(4) . . ?
C6 C5 H5A 109.0 . . ?
C4 C5 H5A 109.0 . . ?
C6 C5 H5B 109.0 . . ?
C4 C5 H5B 109.0 . . ?
H5A C5 H5B 107.8 . . ?
N3 C7 N4 119.0(3) . . ?
N3 C7 C8 120.0(3) . . ?
N4 C7 C8 120.9(3) . . ?
C5 C6 H6A 109.5 . . ?
C5 C6 H6B 109.5 . . ?
H6A C6 H6B 109.5 . . ?
C5 C6 H6C 109.5 . . ?
H6A C6 H6C 109.5 . . ?
H6B C6 H6C 109.5 . . ?
C7 C8 C9 113.9(3) . . ?
C7 C8 H8A 108.8 . . ?
C9 C8 H8A 108.8 . . ?
C7 C8 H8B 108.8 . . ?
C9 C8 H8B 108.8 . . ?
H8A C8 H8B 107.7 . . ?
C8 C9 H9A 109.5 . . ?
C8 C9 H9B 109.5 . . ?
H9A C9 H9B 109.5 . . ?
C8 C9 H9C 109.5 . . ?
H9A C9 H9C 109.5 . . ?
H9B C9 H9C 109.5 . . ?
O2 C10 N4 121.9(4) . . ?
O2 C10 C11 122.6(4) . . ?
N4 C10 C11 115.5(4) . . ?
C12A C11 C12B 50.6(6) . . ?
C12A C11 C10 122.8(5) . . ?
C12B C11 C10 123.7(6) . . ?
C12A C11 H11A 107.1 . . ?
C12B C11 H11A 58.5 . . ?
C10 C11 H11A 107.5 . . ?
C12A C11 H11B 106.4 . . ?
C12B C11 H11B 129.6 . . ?
C10 C11 H11B 106.6 . . ?
H11A C11 H11B 105.1 . . ?
C12A C11 H11C 130.5 . . ?
C12B C11 H11C 106.7 . . ?
C10 C11 H11C 106.5 . . ?
H11A C11 H11C 57.5 . . ?
H11B C11 H11C 49.6 . . ?
C12A C11 H11D 58.4 . . ?
C12B C11 H11D 106.7 . . ?
C10 C11 H11D 107.1 . . ?
H11A C11 H11D 144.5 . . ?
H11B C11 H11D 57.1 . . ?
H11C C11 H11D 104.8 . . ?
C11 C12A H12A 109.5 . . ?
C11 C12A H12B 109.5 . . ?
C11 C12A H12C 109.5 . . ?
C11 C12A H11D 45.0 . . ?
H12A C12A H11D 141.8 . . ?
H12B C12A H11D 68.5 . . ?
H12C C12A H11D 106.7 . . ?
C11 C12B H11A 42.5 . . ?
C11 C12B H12D 109.5 . . ?
C11 C12B H12E 109.5 . . ?
H12D C12B H12E 109.5 . . ?
C11 C12B H12F 109.5 . . ?
H12D C12B H12F 109.5 . . ?
H12E C12B H12F 109.5 . . ?
C1 N1 Pt1 134.1(3) . . ?
C1 N1 H1 113.0 . . ?
Pt1 N1 H1 113.0 . . ?
C1 N2 C4 131.5(3) . . ?
C1 N2 H2 114.2 . . ?
C4 N2 H2 114.2 . . ?
C7 N3 Pt1 135.1(3) . . ?
C7 N3 H3 112.5 . . ?
Pt1 N3 H3 112.5 . . ?
C7 N4 C10 128.3(3) . . ?
C7 N4 H4 115.8 . . ?
C10 N4 H4 115.8 . . ?
N1 Pt1 N3 179.52(13) . . ?
N1 Pt1 Cl4 88.25(9) . . ?
N3 Pt1 Cl4 91.90(9) . . ?
N1 Pt1 Cl1 86.61(9) . . ?
N3 Pt1 Cl1 93.84(9) . . ?
Cl4 Pt1 Cl1 89.73(4) . . ?
N1 Pt1 Cl2 91.49(9) . . ?
N3 Pt1 Cl2 88.37(9) . . ?
Cl4 Pt1 Cl2 179.18(4) . . ?
Cl1 Pt1 Cl2 89.47(4) . . ?
N1 Pt1 Cl3 94.00(9) . . ?
N3 Pt1 Cl3 85.55(9) . . ?
Cl4 Pt1 Cl3 89.59(4) . . ?
Cl1 Pt1 Cl3 179.08(4) . . ?
Cl2 Pt1 Cl3 91.21(4) . . ?

loop_
_geom_bond_atom_site_label_1
_geom_bond_atom_site_label_2
_geom_bond_distance
_geom_bond_site_symmetry_2
_geom_bond_publ_flag
C1 N1 1.291(5) . ?
C1 N2 1.369(5) . ?
C1 C2 1.491(5) . ?
C2 C3 1.524(6) . ?
C2 H2A 0.9900 . ?
C2 H2B 0.9900 . ?
C3 H3A 0.9800 . ?
C3 H3B 0.9800 . ?
C3 H3C 0.9800 . ?
C4 O1 1.212(5) . ?
C4 N2 1.382(5) . ?
C4 C5 1.507(6) . ?
C5 C6 1.502(6) . ?
C5 H5A 0.9900 . ?
C5 H5B 0.9900 . ?
C7 N3 1.291(5) . ?
C7 N4 1.370(5) . ?
C7 C8 1.500(5) . ?
C6 H6A 0.9800 . ?
C6 H6B 0.9800 . ?
C6 H6C 0.9800 . ?
C8 C9 1.521(5) . ?
C8 H8A 0.9900 . ?
C8 H8B 0.9900 . ?
C9 H9A 0.9800 . ?
C9 H9B 0.9800 . ?
C9 H9C 0.9800 . ?
C10 O2 1.205(5) . ?
C10 N4 1.400(5) . ?
C10 C11 1.492(7) . ?
C11 C12A 1.371(10) . ?
C11 C12B 1.439(12) . ?
C11 H11A 0.9913 . ?
C11 H11B 1.0091 . ?
C11 H11C 1.0068 . ?
C11 H11D 0.9964 . ?
C12A H12A 0.9800 . ?
C12A H12B 0.9800 . ?
C12A H12C 0.9800 . ?
C12A H11D 1.2001 . ?
C12B H11A 1.2499 . ?
C12B H12D 0.9800 . ?
C12B H12E 0.9800 . ?
C12B H12F 0.9800 . ?
N1 Pt1 2.025(3) . ?
N1 H1 0.8800 . ?
N2 H2 0.8800 . ?
N3 Pt1 2.031(3) . ?
N3 H3 0.8800 . ?
N4 H4 0.8800 . ?
Cl1 Pt1 2.3192(9) . ?
Cl2 Pt1 2.3207(10) . ?
Cl3 Pt1 2.3300(9) . ?
Cl4 Pt1 2.3145(10) . ?

loop_
_geom_hbond_atom_site_label_D
_geom_hbond_atom_site_label_H
_geom_hbond_atom_site_label_A
_geom_hbond_distance_DH
_geom_hbond_distance_HA
_geom_hbond_distance_DA
_geom_hbond_angle_DHA
_geom_hbond_site_symmetry_A
N2 H2 Cl2 0.88 2.71 3.232(4) 119.5 .
N2 H2 Cl3 0.88 2.38 3.126(3) 143.3 .
N4 H4 Cl1 0.88 2.44 3.238(3) 150.9 .
N4 H4 Cl4 0.88 2.84 3.190(3) 105.2 .
N1 H1 O2 0.88 2.04 2.908(4) 171.1 15_655
N3 H3 O1 0.88 2.10 2.955(4) 164.6 11_666

loop_
_geom_torsion_atom_site_label_1
_geom_torsion_atom_site_label_2
_geom_torsion_atom_site_label_3
_geom_torsion_atom_site_label_4
_geom_torsion
_geom_torsion_site_symmetry_1
_geom_torsion_site_symmetry_2
_geom_torsion_site_symmetry_3
_geom_torsion_site_symmetry_4
_geom_torsion_publ_flag
N1 C1 C2 C3 -103.3(4) . . . . ?
N2 C1 C2 C3 75.4(5) . . . . ?
O1 C4 C5 C6 -30.9(6) . . . . ?
N2 C4 C5 C6 150.9(4) . . . . ?
N3 C7 C8 C9 114.9(4) . . . . ?
N4 C7 C8 C9 -64.1(5) . . . . ?
O2 C10 C11 C12A 166.8(7) . . . . ?
N4 C10 C11 C12A -14.4(9) . . . . ?
O2 C10 C11 C12B -131.7(9) . . . . ?
N4 C10 C11 C12B 47.1(10) . . . . ?
N2 C1 N1 Pt1 6.2(6) . . . . ?
C2 C1 N1 Pt1 -175.1(3) . . . . ?
N1 C1 N2 C4 -176.6(4) . . . . ?
C2 C1 N2 C4 4.7(7) . . . . ?
O1 C4 N2 C1 -0.5(7) . . . . ?
C5 C4 N2 C1 177.8(4) . . . . ?
N4 C7 N3 Pt1 -12.3(6) . . . . ?
C8 C7 N3 Pt1 168.7(3) . . . . ?
N3 C7 N4 C10 163.6(4) . . . . ?
C8 C7 N4 C10 -17.4(6) . . . . ?
O2 C10 N4 C7 1.7(6) . . . . ?
C11 C10 N4 C7 -177.1(4) . . . . ?
C1 N1 Pt1 N3 -26(17) . . . . ?
C1 N1 Pt1 Cl4 -133.7(4) . . . . ?
C1 N1 Pt1 Cl1 136.4(4) . . . . ?
C1 N1 Pt1 Cl2 47.0(4) . . . . ?
C1 N1 Pt1 Cl3 -44.3(4) . . . . ?
C7 N3 Pt1 N1 -147(16) . . . . ?
C7 N3 Pt1 Cl4 -38.8(4) . . . . ?
C7 N3 Pt1 Cl1 51.0(4) . . . . ?
C7 N3 Pt1 Cl2 140.4(4) . . . . ?
C7 N3 Pt1 Cl3 -128.3(4) . . . . ?
